data_7720970
loop_
_publ_author_name
'Huang, Chao'
'He, Shan-Xian'
'Li, Rong-Feng'
'Zhu, Bi-Xue'

_publ_section_title
;
 Noncovalent assembly strategy to significantly enhance the iodine
 adsorption capacity of a Schiff-base macrocycle.
;
_journal_issue 19
_journal_name_full 'Dalton transactions (Cambridge, England : 2003)'
_journal_page_first 7487
_journal_page_last 7491
_journal_paper_doi 10.1039/d6dt00525j
_journal_volume 55
_journal_year 2026
_chemical_formula_moiety '2(C38 H32 N4 O4 S), 4(C3 H7 N O)'
_chemical_formula_sum 'C88 H92 N12 O12 S2'
_chemical_formula_weight 1573.85
_space_group_crystal_system orthorhombic
_space_group_IT_number 61
_space_group_name_Hall '-P 2ac 2ab'
_space_group_name_H-M_alt 'P b c a'
_atom_sites_solution_hydrogens geom
_audit_creation_date 2024-10-09
_audit_creation_method
;
Olex2 1.3
(compiled 2020.11.12 svn.r5f609507 for OlexSys, GUI svn.r6408)
;
_audit_update_record
;
2025-01-01 deposited with the CCDC.	2026-04-30 downloaded from the CCDC.
;
_cell_angle_alpha 90
_cell_angle_beta 90
_cell_angle_gamma 90
_cell_formula_units_Z 8
_cell_length_a 29.98(4)
_cell_length_b 14.09(3)
_cell_length_c 39.28(3)
_cell_measurement_reflns_used 7885
_cell_measurement_temperature 273.15
_cell_volume 16593(4)
_computing_cell_refinement 'SAINT V8.38A (Bruker, 2018)'
_computing_data_reduction 'SAINT V8.38A (Bruker, 2018)'
_computing_molecular_graphics 'Olex2 1.3 (Dolomanov et al., 2009)'
_computing_publication_material 'Olex2 1.3 (Dolomanov et al., 2009)'
_computing_structure_refinement 'SHELXL 2013/2 (Sheldrick, 2015)'
_diffrn_ambient_temperature 273.15
_diffrn_measured_fraction_theta_full 0.920
_diffrn_measured_fraction_theta_max 0.999
_diffrn_measurement_device_type 'CCD area detector'
_diffrn_measurement_method 'phi and omega scans'
_diffrn_radiation_monochromator graphite
_diffrn_radiation_type MoK\a
_diffrn_radiation_wavelength 0.71073
_diffrn_reflns_av_R_equivalents 0.1607
_diffrn_reflns_av_unetI/netI 0.0686
_diffrn_reflns_Laue_measured_fraction_full 0.920
_diffrn_reflns_Laue_measured_fraction_max 0.999
_diffrn_reflns_limit_h_max 34
_diffrn_reflns_limit_h_min -34
_diffrn_reflns_limit_k_max 16
_diffrn_reflns_limit_k_min -16
_diffrn_reflns_limit_l_max 45
_diffrn_reflns_limit_l_min -45
_diffrn_reflns_number 128007
_diffrn_reflns_point_group_measured_fraction_full 0.920
_diffrn_reflns_point_group_measured_fraction_max 0.999
_diffrn_reflns_theta_full 25.242
_diffrn_reflns_theta_max 24.500
_diffrn_reflns_theta_min 2.050
_diffrn_source_current 1.4
_diffrn_source_power 0.07
_diffrn_source_voltage 50.0
_diffrn_standards_number 0
_exptl_absorpt_coefficient_mu 0.133
_exptl_absorpt_correction_T_max 0.7403
_exptl_absorpt_correction_T_min 0.5993
_exptl_absorpt_correction_type multi-scan
_exptl_absorpt_process_details
;
SADABS-2016/2 (Bruker,2016/2) was used for absorption correction.
wR2(int) was 0.1669 before and 0.0808 after correction.
The Ratio of minimum to maximum transmission is 0.8095.
The \l/2 correction factor is Not present.
;
_exptl_crystal_colour 'clear light colourless'
_exptl_crystal_colour_lustre clear
_exptl_crystal_colour_modifier light
_exptl_crystal_colour_primary colourless
_exptl_crystal_density_diffrn 1.260
_exptl_crystal_description block
_exptl_crystal_F_000 6656
_exptl_crystal_size_max 0.3
_exptl_crystal_size_mid 0.3
_exptl_crystal_size_min 0.3
_refine_diff_density_max 0.814
_refine_diff_density_min -0.559
_refine_diff_density_rms 0.082
_refine_ls_extinction_coef 0.00018(3)
_refine_ls_extinction_expression Fc^*^=kFc[1+0.001xFc^2^\l^3^/sin(2\q)]^-1/4^
_refine_ls_extinction_method SHELXL
_refine_ls_goodness_of_fit_ref 1.120
_refine_ls_hydrogen_treatment constr
_refine_ls_matrix_type full
_refine_ls_number_parameters 924
_refine_ls_number_reflns 13797
_refine_ls_number_restraints 33
_refine_ls_restrained_S_all 1.125
_refine_ls_R_factor_all 0.2063
_refine_ls_R_factor_gt 0.1382
_refine_ls_shift/su_max 0.000
_refine_ls_shift/su_mean 0.000
_refine_ls_structure_factor_coef Fsqd
_refine_ls_weighting_details
;
 w=1/[\s^2^(Fo^2^)+(0.0001P)^2^+118.3549P]
 where P=(Fo^2^+2Fc^2^)/3
;
_refine_ls_weighting_scheme calc
_refine_ls_wR_factor_gt 0.2217
_refine_ls_wR_factor_ref 0.2450
_reflns_Friedel_coverage 0.000
_reflns_number_gt 8884
_reflns_number_total 13797
_reflns_threshold_expression 'I > 2\s(I)'
_cod_data_source_file d6dt00525j2.cif
_cod_data_source_block ffff_a
_cod_depositor_comments 'Adding full bibliography for 7720969--7720970.cif.'
_cod_original_cell_volume 16589(41)
_cod_database_code 7720970
_shelxl_version_number 2013-2
_shelx_space_group_comment
;
The symmetry employed for this shelxl refinement is uniquely defined
by the following loop, which should always be used as a source of
symmetry information in preference to the above space-group names.
They are only intended as comments.
;
_olex2_refinement_description
;
1. Others
 Fixed Uiso: H4(0.08) H7(0.084) H8(0.087) H3(0.094) H9(0.048) H2(0.056)
 H8A(0.063) H1(0.053) H36(0.057) H35(0.067) H34(0.069) H33(0.063) H54(0.047)
 H56(0.052) H9A(0.069) H10(0.081) H11(0.091) H12(0.068) H71(0.057) H74(0.053)
 H3A(0.064) H1A(0.072) H2A(0.071) H5(0.051) H52(0.057) H31(0.052) H59A(0.059)
 H59B(0.059) H60A(0.055) H60B(0.055) H26(0.053) H28(0.054) H14(0.058)
 H41(0.058) H39(0.068) H40(0.062) H43(0.047) H69(0.054) H01A(0.081) H01B(0.081)
 H01C(0.081) H16(0.071) H19(0.073) H85(0.066) H64(0.065) H65(0.081) H66(0.081)
 H67(0.071) H23A(0.061) H23B(0.061) H22A(0.076) H22B(0.076) H72A(0.096)
 H72B(0.096) H72C(0.096) H48(0.075) H47(0.063) H50(0.072) H49(0.078) H81(0.084)
 H87A(0.094) H87B(0.094) H87C(0.094) H76(0.08) H30A(0.108) H30B(0.108)
 H30C(0.108) H79A(0.152) H79B(0.152) H79C(0.152) H86A(0.126) H86B(0.126)
 H86C(0.126) H80A(0.115) H80B(0.115) H80C(0.115) H21A(0.166) H21B(0.166)
 H21C(0.166) H78A(0.185) H78B(0.185) H78C(0.185) H77A(0.163) H77B(0.163)
 H77C(0.163) H83A(0.337) H83B(0.337) H83C(0.337) H82A(0.337) H82B(0.337)
 H82C(0.337) H84(0.268)
 Fixed X: H4(0.7039) H7(0.3576) H8(0.3891) H3(0.545) H9(0.6736) H2(0.3172)
 H8A(0.5803) H1(0.4209) H36(0.7508) H35(0.826) H34(0.8578) H33(0.8143)
 H54(0.4903) H56(0.4846) H9A(0.5238) H10(0.5093) H11(0.5218) H12(0.5489)
 H71(0.2352) H74(0.3351) H3A(0.6087) H1A(0.5316) H2A(0.4985) H5(0.6195)
 H52(0.4395) H31(0.7456) H59A(0.4246) H59B(0.3866) H60A(0.4061) H60B(0.4148)
 H26(0.6395) H28(0.7151) H14(0.6059) H41(0.4509) H39(0.4814) H40(0.4394)
 H43(0.3364) H69(0.2465) H01A(0.5344) H01B(0.5249) H01C(0.5584) H16(0.6475)
 H19(0.6257) H85(0.263) H64(0.2889) H65(0.2396) H66(0.2173) H67(0.2443)
 H23A(0.6555) H23B(0.6334) H22A(0.5321) H22B(0.5654) H72A(0.2652) H72B(0.2283)
 H72C(0.2317) H48(0.3313) H47(0.3556) H50(0.371) H49(0.339) H81(0.7003)
 H87A(0.1591) H87B(0.149) H87C(0.1405) H76(0.6474) H30A(0.6501) H30B(0.6582)
 H30C(0.6985) H79A(0.6161) H79B(0.6314) H79C(0.6515) H86A(0.2) H86B(0.2068)
 H86C(0.247) H80A(0.7255) H80B(0.6922) H80C(0.7277) H21A(0.7045) H21B(0.6817)
 H21C(0.6666) H78A(0.6081) H78B(0.5853) H78C(0.5596) H77A(0.6042) H77B(0.5584)
 H77C(0.5972) H83A(0.4521) H83B(0.4477) H83C(0.41) H82A(0.4499) H82B(0.4796)
 H82C(0.5003) H84(0.4537)
 Fixed Y: H4(1.4159) H7(1.4902) H8(1.1663) H3(1.1872) H9(1.3643) H2(1.2904)
 H8A(1.0665) H1(1.011) H36(1.2338) H35(1.2693) H34(1.3883) H33(1.4719)
 H54(1.0795) H56(1.3644) H9A(0.8686) H10(0.7413) H11(0.7552) H12(0.8965)
 H71(1.4663) H74(1.5237) H3A(1.3404) H1A(1.326) H2A(1.2019) H5(1.1064)
 H52(0.9879) H31(1.5743) H59A(1.4456) H59B(1.3881) H60A(1.5813) H60B(1.5795)
 H26(1.7033) H28(1.7186) H14(1.0115) H41(1.0093) H39(1.0979) H40(1.2154)
 H43(1.1557) H69(1.4689) H01A(1.1644) H01B(1.2724) H01C(1.2416) H16(1.1051)
 H19(1.3846) H85(0.7039) H64(1.3385) H65(1.4543) H66(1.5741) H67(1.5782)
 H23A(1.4615) H23B(1.554) H22A(1.3998) H22B(1.4592) H72A(1.4702) H72B(1.4313)
 H72C(1.5405) H48(0.719) H47(0.8265) H50(0.8967) H49(0.7542) H81(1.0508)
 H87A(0.7947) H87B(0.8085) H87C(0.7098) H76(1.6308) H30A(1.8536) H30B(1.8549)
 H30C(1.8662) H79A(1.1946) H79B(1.284) H79C(1.264) H86A(0.6631) H86B(0.7722)
 H86C(0.7089) H80A(1.2685) H80B(1.2474) H80C(1.1712) H21A(1.2231) H21B(1.3147)
 H21C(1.2143) H78A(1.4382) H78B(1.4971) H78C(1.4769) H77A(1.718) H77B(1.6707)
 H77C(1.6702) H83A(1.3949) H83B(1.5053) H83C(1.4471) H82A(1.3417) H82B(1.4033)
 H82C(1.3585) H84(1.6024)
 Fixed Z: H4(0.3519) H7(0.3645) H8(0.46) H3(0.3005) H9(0.4361) H2(0.3187)
 H8A(0.3645) H1(0.3974) H36(0.475) H35(0.4807) H34(0.4479) H33(0.4093)
 H54(0.535) H56(0.5369) H9A(0.3845) H10(0.3487) H11(0.2906) H12(0.2684)
 H71(0.4253) H74(0.4903) H3A(0.4651) H1A(0.4642) H2A(0.4348) H5(0.4072)
 H52(0.4997) H31(0.4052) H59A(0.5105) H59B(0.4923) H60A(0.4675) H60B(0.4282)
 H26(0.2944) H28(0.3787) H14(0.2665) H41(0.3415) H39(0.2975) H40(0.2713)
 H43(0.3331) H69(0.3645) H01A(0.5762) H01B(0.5826) H01C(0.5541) H16(0.2257)
 H19(0.2138) H85(0.3909) H64(0.2389) H65(0.2203) H66(0.2571) H67(0.3124)
 H23A(0.2781) H23B(0.2634) H22A(0.2634) H22B(0.2415) H72A(0.5127) H72B(0.4882)
 H72C(0.4954) H48(0.4292) H47(0.3885) H50(0.5033) H49(0.4867) H81(0.3216)
 H87A(0.3787) H87B(0.4176) H87C(0.4003) H76(0.4414) H30A(0.3541) H30B(0.3146)
 H30C(0.3398) H79A(0.3441) H79B(0.3235) H79C(0.3596) H86A(0.4521) H86B(0.4578)
 H86C(0.4463) H80A(0.3103) H80B(0.2804) H80C(0.291) H21A(0.1947) H21B(0.1803)
 H21C(0.1675) H78A(0.4) H78B(0.371) H78C(0.405) H77A(0.4077) H77B(0.3989)
 H77C(0.3721) H83A(0.3001) H83B(0.2964) H83C(0.3146) H82A(0.3583) H82B(0.3826)
 H82C(0.3496) H84(0.338)
;
_smtbx_masks_void_probe_radius 1.2
_smtbx_masks_void_truncation_radius 1.2
_olex2_submission_special_instructions 'No special instructions were received'

loop_
_space_group_symop_operation_xyz
'x, y, z'
'-x+1/2, -y, z+1/2'
'-x, y+1/2, -z+1/2'
'x+1/2, -y+1/2, -z'
'-x, -y, -z'
'x-1/2, y, -z-1/2'
'x, -y-1/2, z-1/2'
'-x-1/2, y-1/2, z'

loop_
_atom_site_label
_atom_site_type_symbol
_atom_site_fract_x
_atom_site_fract_y
_atom_site_fract_z
_atom_site_U_iso_or_equiv
_atom_site_adp_type
_atom_site_occupancy
_atom_site_site_symmetry_order
_atom_site_calc_flag
_atom_site_refinement_flags_posn
_atom_site_refinement_flags_adp
_atom_site_refinement_flags_occupancy
_atom_site_disorder_assembly
_atom_site_disorder_group
S2 S 0.43877(7) 1.43840(15) 0.45234(5) 0.0531(5) Uani 1 1 d . . . . .
S1 S 0.58283(7) 1.47554(17) 0.29862(6) 0.0612(6) Uani 1 1 d . . . . .
O4 O 0.68778(19) 1.4338(3) 0.33625(13) 0.0533(14) Uani 1 1 d . . . . .
H4 H 0.7039 1.4159 0.3519 0.080 Uiso 1 1 calc R U . . .
O7 O 0.36932(16) 1.5098(4) 0.38204(12) 0.0558(14) Uani 1 1 d . . . . .
H7 H 0.3576 1.4902 0.3645 0.084 Uiso 1 1 calc R U . . .
O8 O 0.39318(19) 1.2202(4) 0.46731(14) 0.0579(15) Uani 1 1 d . . . . .
H8 H 0.3891 1.1663 0.4600 0.087 Uiso 1 1 calc R U . . .
O3 O 0.54728(19) 1.2406(4) 0.29235(16) 0.0628(16) Uani 1 1 d . . . . .
H3 H 0.5450 1.1872 0.3005 0.094 Uiso 1 1 calc R U . . .
O2 O 0.49588(17) 1.0343(4) 0.40466(13) 0.0609(15) Uani 1 1 d . . . . .
N10 N 0.73034(19) 1.4473(4) 0.39294(14) 0.0406(14) Uani 1 1 d . . . . .
O6 O 0.37325(18) 1.3129(4) 0.25602(14) 0.0645(16) Uani 1 1 d . . . . .
O12 O 0.65099(19) 1.4996(4) 0.44612(15) 0.0655(16) Uani 1 1 d . . . . .
N9 N 0.69084(19) 1.3155(4) 0.43693(14) 0.0400(14) Uani 1 1 d . . . . .
H9 H 0.6736 1.3643 0.4361 0.048 Uiso 1 1 calc R U . . .
O1 O 0.69297(18) 1.1553(4) 0.43577(17) 0.0689(17) Uani 1 1 d . . . . .
O9 O 0.22782(18) 0.7337(5) 0.35377(14) 0.0723(18) Uani 1 1 d . . . . .
N4 N 0.4007(2) 1.0363(4) 0.46556(15) 0.0451(15) Uani 1 1 d . . . . .
N7 N 0.56475(19) 1.0578(4) 0.30015(15) 0.0454(15) Uani 1 1 d . . . . .
N2 N 0.3239(2) 1.3146(4) 0.29926(14) 0.0470(16) Uani 1 1 d . . . . .
H2 H 0.3172 1.2904 0.3187 0.056 Uiso 1 1 calc R U . . .
N3 N 0.30284(19) 1.4669(4) 0.34158(14) 0.0445(15) Uani 1 1 d . . . . .
N8 N 0.5564(2) 1.0356(5) 0.36946(15) 0.0524(17) Uani 1 1 d . . . . .
H8A H 0.5803 1.0665 0.3645 0.063 Uiso 1 1 calc R U . . .
N1 N 0.39413(19) 0.9897(4) 0.39593(14) 0.0442(15) Uani 1 1 d . . . . .
H1 H 0.4209 1.0110 0.3974 0.053 Uiso 1 1 calc R U . . .
N5 N 0.2042(2) 0.7363(5) 0.40873(15) 0.0514(17) Uani 1 1 d . . . . .
O5 O 0.32866(18) 1.0014(5) 0.36831(16) 0.086(2) Uani 1 1 d . . . . .
C37 C 0.73753(11) 1.3316(3) 0.43866(11) 0.0350(16) Uani 1 1 d G . . . .
C36 C 0.76355(15) 1.2815(3) 0.46180(11) 0.0475(19) Uani 1 1 d G . . . .
H36 H 0.7508 1.2338 0.4750 0.057 Uiso 1 1 calc R U . . .
C35 C 0.80860(14) 1.3028(3) 0.46525(11) 0.055(2) Uani 1 1 d G . . . .
H35 H 0.8260 1.2693 0.4807 0.067 Uiso 1 1 calc R U . . .
C34 C 0.82762(11) 1.3741(4) 0.44556(13) 0.057(2) Uani 1 1 d G . . . .
H34 H 0.8578 1.3883 0.4479 0.069 Uiso 1 1 calc R U . . .
C33 C 0.80159(15) 1.4241(3) 0.42242(11) 0.052(2) Uani 1 1 d G . . . .
H33 H 0.8143 1.4719 0.4093 0.063 Uiso 1 1 calc R U . . .
C32 C 0.75655(14) 1.4029(3) 0.41897(10) 0.0392(17) Uani 1 1 d G . . . .
C57 C 0.44095(14) 1.3049(2) 0.50393(11) 0.0380(17) Uani 1 1 d G . . . .
C58 C 0.42587(12) 1.2187(3) 0.49118(10) 0.0435(18) Uani 1 1 d G . . . .
C53 C 0.44437(14) 1.1342(2) 0.50280(11) 0.0364(16) Uani 1 1 d G . . . .
C54 C 0.47796(14) 1.1360(2) 0.52719(11) 0.0395(17) Uani 1 1 d G . . . .
H54 H 0.4903 1.0795 0.5350 0.047 Uiso 1 1 calc R U . . .
C55 C 0.49304(12) 1.2222(3) 0.53995(10) 0.0399(17) Uani 1 1 d G . . . .
C56 C 0.47454(14) 1.3067(2) 0.52832(11) 0.0436(18) Uani 1 1 d G . . . .
H56 H 0.4846 1.3644 0.5369 0.052 Uiso 1 1 calc R U . . .
N12 N 0.6766(3) 1.1795(5) 0.32336(19) 0.065(2) Uani 1 1 d . . . . .
O11 O 0.6517(2) 1.0513(5) 0.35358(19) 0.092(2) Uani 1 1 d . . . . .
C13 C 0.55253(16) 0.9672(3) 0.31309(12) 0.0429(18) Uani 1 1 d G . . . .
C8 C 0.54502(16) 0.9588(3) 0.34788(11) 0.0432(18) Uani 1 1 d G . . . .
C9 C 0.52884(18) 0.8742(3) 0.36123(10) 0.057(2) Uani 1 1 d G . . . .
H9A H 0.5238 0.8686 0.3845 0.069 Uiso 1 1 calc R U . . .
C10 C 0.52015(19) 0.7979(3) 0.33978(14) 0.067(3) Uani 1 1 d G . . . .
H10 H 0.5093 0.7413 0.3487 0.081 Uiso 1 1 calc R U . . .
C11 C 0.5277(2) 0.8063(3) 0.30499(13) 0.076(3) Uani 1 1 d G . . . .
H11 H 0.5218 0.7552 0.2906 0.091 Uiso 1 1 calc R U . . .
C12 C 0.54385(18) 0.8909(4) 0.29164(9) 0.057(2) Uani 1 1 d G . . . .
H12 H 0.5489 0.8965 0.2684 0.068 Uiso 1 1 calc R U . . .
C38 C 0.6718(2) 1.2293(5) 0.43643(18) 0.0412(17) Uani 1 1 d . . . . .
C75 C 0.33938(13) 1.5061(3) 0.40795(9) 0.0403(17) Uani 1 1 d G . . . .
C70 C 0.29467(14) 1.4859(3) 0.40205(8) 0.0412(17) Uani 1 1 d G . . . .
C71 C 0.26509(11) 1.4798(3) 0.42921(11) 0.0477(19) Uani 1 1 d G . . . .
H71 H 0.2352 1.4663 0.4253 0.057 Uiso 1 1 calc R U . . .
C73 C 0.28022(13) 1.4940(3) 0.46228(9) 0.0453(18) Uani 1 1 d G . . . .
C74 C 0.32493(15) 1.5142(3) 0.46818(8) 0.0444(18) Uani 1 1 d G . . . .
H74 H 0.3351 1.5237 0.4903 0.053 Uiso 1 1 calc R U . . .
C61 C 0.35451(11) 1.5203(3) 0.44101(11) 0.0414(17) Uani 1 1 d G . . . .
C6 C 0.62174(11) 1.2248(3) 0.43623(12) 0.0394(17) Uani 1 1 d G . . . .
C3 C 0.59543(15) 1.2906(3) 0.45332(12) 0.053(2) Uani 1 1 d G . . . .
H3A H 0.6087 1.3404 0.4651 0.064 Uiso 1 1 calc R U . . .
C1 C 0.54925(15) 1.2820(3) 0.45279(13) 0.060(2) Uani 1 1 d G . . . .
H1A H 0.5316 1.3260 0.4642 0.072 Uiso 1 1 calc R U . . .
C2 C 0.52938(10) 1.2076(4) 0.43517(13) 0.059(2) Uani 1 1 d G . . . .
H2A H 0.4985 1.2019 0.4348 0.071 Uiso 1 1 calc R U . . .
C4 C 0.55569(14) 1.1418(3) 0.41807(11) 0.0402(17) Uani 1 1 d G . . . .
C5 C 0.60187(13) 1.1504(3) 0.41860(11) 0.0425(18) Uani 1 1 d G . . . .
H5 H 0.6195 1.1064 0.4072 0.051 Uiso 1 1 calc R U . . .
C7 C 0.5332(2) 1.0652(6) 0.39727(18) 0.0473(19) Uani 1 1 d . . . . .
C52 C 0.4287(2) 1.0433(5) 0.48985(18) 0.0471(19) Uani 1 1 d . . . . .
H52 H 0.4395 0.9879 0.4997 0.057 Uiso 1 1 calc R U . . .
C62 C 0.3598(2) 1.2793(5) 0.28288(18) 0.0423(18) Uani 1 1 d . . . . .
C31 C 0.7298(2) 1.5373(5) 0.38966(17) 0.0437(18) Uani 1 1 d . . . . .
H31 H 0.7456 1.5743 0.4052 0.052 Uiso 1 1 calc R U . . .
C59 C 0.4187(3) 1.3974(5) 0.49345(18) 0.050(2) Uani 1 1 d . . . . .
H59A H 0.4246 1.4456 0.5105 0.059 Uiso 1 1 calc R U . . .
H59B H 0.3866 1.3881 0.4923 0.059 Uiso 1 1 calc R U . . .
C60 C 0.4036(2) 1.5424(5) 0.44719(19) 0.0461(19) Uani 1 1 d . . . . .
H60A H 0.4061 1.5813 0.4675 0.055 Uiso 1 1 calc R U . . .
H60B H 0.4148 1.5795 0.4282 0.055 Uiso 1 1 calc R U . . .
C29 C 0.70517(14) 1.5843(3) 0.36217(9) 0.0399(17) Uani 1 1 d G . . . .
C25 C 0.68448(15) 1.5306(2) 0.33704(11) 0.0394(17) Uani 1 1 d G . . . .
C24 C 0.65987(14) 1.5751(3) 0.31166(9) 0.0411(17) Uani 1 1 d G . . . .
C26 C 0.65595(14) 1.6735(3) 0.31141(10) 0.0440(18) Uani 1 1 d G . . . .
H26 H 0.6395 1.7033 0.2944 0.053 Uiso 1 1 calc R U . . .
C27 C 0.67664(17) 1.7272(2) 0.33655(12) 0.0483(19) Uani 1 1 d G . . . .
C28 C 0.70125(15) 1.6826(3) 0.36192(10) 0.0450(19) Uani 1 1 d G . . . .
H28 H 0.7151 1.7186 0.3787 0.054 Uiso 1 1 calc R U . . .
C14 C 0.5918(3) 1.0657(5) 0.27462(18) 0.0482(19) Uani 1 1 d . . . . .
H14 H 0.6059 1.0115 0.2665 0.058 Uiso 1 1 calc R U . . .
C41 C 0.43404(13) 1.0564(3) 0.33103(12) 0.0484(19) Uani 1 1 d G . . . .
H41 H 0.4509 1.0093 0.3415 0.058 Uiso 1 1 calc R U . . .
C39 C 0.45234(11) 1.1095(4) 0.30467(13) 0.057(2) Uani 1 1 d G . . . .
H39 H 0.4814 1.0979 0.2975 0.068 Uiso 1 1 calc R U . . .
C40 C 0.42719(14) 1.1799(3) 0.28897(11) 0.051(2) Uani 1 1 d G . . . .
H40 H 0.4394 1.2154 0.2713 0.062 Uiso 1 1 calc R U . . .
C42 C 0.38373(14) 1.1972(3) 0.29963(11) 0.0389(17) Uani 1 1 d G . . . .
C43 C 0.36543(11) 1.1441(3) 0.32598(11) 0.0390(17) Uani 1 1 d G . . . .
H43 H 0.3364 1.1557 0.3331 0.047 Uiso 1 1 calc R U . . .
C44 C 0.39058(14) 1.0737(3) 0.34168(10) 0.0405(17) Uani 1 1 d G . . . .
N11 N 0.6060(3) 1.5765(6) 0.4096(2) 0.076(2) Uani 1 1 d . . . . .
C45 C 0.3680(3) 1.0175(6) 0.36931(19) 0.049(2) Uani 1 1 d . . . . .
C69 C 0.2772(2) 1.4729(5) 0.36764(17) 0.0450(18) Uani 1 1 d . . . . .
H69 H 0.2465 1.4689 0.3645 0.054 Uiso 1 1 calc R U . . .
C01Z C 0.5312(2) 1.2255(6) 0.5656(2) 0.054(2) Uani 1 1 d . . . . .
H01A H 0.5344 1.1644 0.5762 0.081 Uiso 1 1 calc R U . . .
H01B H 0.5249 1.2724 0.5826 0.081 Uiso 1 1 calc R U . . .
H01C H 0.5584 1.2416 0.5541 0.081 Uiso 1 1 calc R U . . .
C20 C 0.58794(17) 1.3250(3) 0.25079(13) 0.051(2) Uani 1 1 d G . . . .
C17 C 0.57872(14) 1.2400(3) 0.26729(11) 0.0466(19) Uani 1 1 d G . . . .
C15 C 0.60104(16) 1.1576(3) 0.25788(12) 0.0459(19) Uani 1 1 d G . . . .
C16 C 0.63259(16) 1.1602(3) 0.23196(13) 0.059(2) Uani 1 1 d G . . . .
H16 H 0.6475 1.1051 0.2257 0.071 Uiso 1 1 calc R U . . .
C18 C 0.64181(16) 1.2453(4) 0.21546(11) 0.069(3) Uani 1 1 d G . . . .
C19 C 0.61948(18) 1.3277(3) 0.22487(13) 0.061(2) Uani 1 1 d G . . . .
H19 H 0.6257 1.3846 0.2138 0.073 Uiso 1 1 calc R U . . .
C85 C 0.2346(3) 0.7229(6) 0.3842(2) 0.055(2) Uani 1 1 d . . . . .
H85 H 0.2630 0.7039 0.3909 0.066 Uiso 1 1 calc R U . . .
C64 C 0.28000(17) 1.3865(3) 0.25360(10) 0.054(2) Uani 1 1 d G . . . .
H64 H 0.2889 1.3385 0.2389 0.065 Uiso 1 1 calc R U . . .
C65 C 0.25042(18) 1.4559(4) 0.24248(9) 0.068(3) Uani 1 1 d G . . . .
H65 H 0.2396 1.4543 0.2203 0.081 Uiso 1 1 calc R U . . .
C66 C 0.23707(17) 1.5277(4) 0.26450(13) 0.067(3) Uani 1 1 d G . . . .
H66 H 0.2173 1.5741 0.2571 0.081 Uiso 1 1 calc R U . . .
C67 C 0.25328(17) 1.5301(3) 0.29765(12) 0.059(2) Uani 1 1 d G . . . .
H67 H 0.2443 1.5782 0.3124 0.071 Uiso 1 1 calc R U . . .
C68 C 0.28285(16) 1.4608(3) 0.30877(8) 0.0447(18) Uani 1 1 d G . . . .
C63 C 0.29621(15) 1.3890(3) 0.28674(11) 0.0414(18) Uani 1 1 d G . . . .
C23 C 0.6370(2) 1.5158(6) 0.28375(18) 0.051(2) Uani 1 1 d . . . . .
H23A H 0.6555 1.4615 0.2781 0.061 Uiso 1 1 calc R U . . .
H23B H 0.6334 1.5540 0.2634 0.061 Uiso 1 1 calc R U . . .
C22 C 0.5633(3) 1.4152(6) 0.2604(2) 0.063(2) Uani 1 1 d . . . . .
H22A H 0.5321 1.3998 0.2634 0.076 Uiso 1 1 calc R U . . .
H22B H 0.5654 1.4592 0.2415 0.076 Uiso 1 1 calc R U . . .
C72 C 0.2484(3) 1.4830(6) 0.49247(19) 0.064(2) Uani 1 1 d . . . . .
H72A H 0.2652 1.4702 0.5127 0.096 Uiso 1 1 calc R U . . .
H72B H 0.2283 1.4313 0.4882 0.096 Uiso 1 1 calc R U . . .
H72C H 0.2317 1.5405 0.4954 0.096 Uiso 1 1 calc R U . . .
C48 C 0.34415(16) 0.7762(3) 0.43592(14) 0.063(2) Uani 1 1 d G . . . .
H48 H 0.3313 0.7190 0.4292 0.075 Uiso 1 1 calc R U . . .
C47 C 0.35872(17) 0.8406(3) 0.41152(10) 0.053(2) Uani 1 1 d G . . . .
H47 H 0.3556 0.8265 0.3885 0.063 Uiso 1 1 calc R U . . .
C46 C 0.37789(16) 0.9260(3) 0.42150(10) 0.0420(17) Uani 1 1 d G . . . .
C51 C 0.38249(16) 0.9470(3) 0.45590(12) 0.0437(18) Uani 1 1 d G . . . .
C50 C 0.36792(18) 0.8826(4) 0.48031(9) 0.060(2) Uani 1 1 d G . . . .
H50 H 0.3710 0.8967 0.5033 0.072 Uiso 1 1 calc R U . . .
C49 C 0.34875(17) 0.7972(3) 0.47032(13) 0.065(2) Uani 1 1 d G . . . .
H49 H 0.3390 0.7542 0.4867 0.078 Uiso 1 1 calc R U . . .
C81 C 0.6787(3) 1.0889(7) 0.3317(2) 0.070(3) Uani 1 1 d . . . . .
H81 H 0.7003 1.0508 0.3216 0.084 Uiso 1 1 calc R U . . .
C87 C 0.1595(3) 0.7647(6) 0.4007(2) 0.063(2) Uani 1 1 d . . . . .
H87A H 0.1591 0.7947 0.3787 0.094 Uiso 1 1 calc R U . . .
H87B H 0.1490 0.8085 0.4176 0.094 Uiso 1 1 calc R U . . .
H87C H 0.1405 0.7098 0.4003 0.094 Uiso 1 1 calc R U . . .
C76 C 0.6362(3) 1.5735(7) 0.4334(2) 0.067(2) Uani 1 1 d . . . . .
H76 H 0.6474 1.6308 0.4414 0.080 Uiso 1 1 calc R U . . .
C30 C 0.6703(3) 1.8357(6) 0.3362(2) 0.072(3) Uani 1 1 d . . . . .
H30A H 0.6501 1.8536 0.3541 0.108 Uiso 1 1 calc R U . . .
H30B H 0.6582 1.8549 0.3146 0.108 Uiso 1 1 calc R U . . .
H30C H 0.6985 1.8662 0.3398 0.108 Uiso 1 1 calc R U . . .
C79 C 0.6408(4) 1.2353(7) 0.3390(3) 0.101(4) Uani 1 1 d . . . . .
H79A H 0.6161 1.1946 0.3441 0.152 Uiso 1 1 calc R U . . .
H79B H 0.6314 1.2840 0.3235 0.152 Uiso 1 1 calc R U . . .
H79C H 0.6515 1.2640 0.3596 0.152 Uiso 1 1 calc R U . . .
C86 C 0.2155(3) 0.7186(8) 0.4443(2) 0.084(3) Uani 1 1 d . . . . .
H86A H 0.2000 0.6631 0.4521 0.126 Uiso 1 1 calc R U . . .
H86B H 0.2068 0.7722 0.4578 0.126 Uiso 1 1 calc R U . . .
H86C H 0.2470 0.7089 0.4463 0.126 Uiso 1 1 calc R U . . .
C80 C 0.7082(3) 1.2201(7) 0.2992(2) 0.077(3) Uani 1 1 d . . . . .
H80A H 0.7255 1.2685 0.3103 0.115 Uiso 1 1 calc R U . . .
H80B H 0.6922 1.2474 0.2804 0.115 Uiso 1 1 calc R U . . .
H80C H 0.7277 1.1712 0.2910 0.115 Uiso 1 1 calc R U . . .
C21 C 0.6770(4) 1.2498(9) 0.1868(3) 0.110(4) Uani 1 1 d . . . . .
H21A H 0.7045 1.2231 0.1947 0.166 Uiso 1 1 calc R U . . .
H21B H 0.6817 1.3147 0.1803 0.166 Uiso 1 1 calc R U . . .
H21C H 0.6666 1.2143 0.1675 0.166 Uiso 1 1 calc R U . . .
C78 C 0.5883(4) 1.4899(10) 0.3952(3) 0.123(5) Uani 1 1 d . . . . .
H78A H 0.6081 1.4382 0.4000 0.185 Uiso 1 1 calc R U . . .
H78B H 0.5853 1.4971 0.3710 0.185 Uiso 1 1 calc R U . . .
H78C H 0.5596 1.4769 0.4050 0.185 Uiso 1 1 calc R U . . .
C77 C 0.5901(4) 1.6665(8) 0.3959(3) 0.109(4) Uani 1 1 d . U . . .
H77A H 0.6042 1.7180 0.4077 0.163 Uiso 1 1 calc R U . . .
H77B H 0.5584 1.6707 0.3989 0.163 Uiso 1 1 calc R U . . .
H77C H 0.5972 1.6702 0.3721 0.163 Uiso 1 1 calc R U . . .
N6 N 0.4632(3) 1.4639(9) 0.3418(3) 0.106(3) Uani 1 1 d D U . . .
C83 C 0.4416(6) 1.4519(15) 0.3108(5) 0.225(9) Uani 1 1 d . U . . .
H83A H 0.4521 1.3949 0.3001 0.337 Uiso 1 1 calc R U . . .
H83B H 0.4477 1.5053 0.2964 0.337 Uiso 1 1 calc R U . . .
H83C H 0.4100 1.4471 0.3146 0.337 Uiso 1 1 calc R U . . .
C82 C 0.4740(7) 1.3865(12) 0.3593(5) 0.224(10) Uani 1 1 d D U . . .
H82A H 0.4499 1.3417 0.3583 0.337 Uiso 1 1 calc R U . . .
H82B H 0.4796 1.4033 0.3826 0.337 Uiso 1 1 calc R U . . .
H82C H 0.5003 1.3585 0.3496 0.337 Uiso 1 1 calc R U . . .
C84 C 0.4648(7) 1.5534(15) 0.3514(5) 0.223(11) Uani 1 1 d D U . . .
H84 H 0.4537 1.6024 0.3380 0.268 Uiso 1 1 calc R U . . .
O10 O 0.4816(3) 1.5675(9) 0.3785(3) 0.161(4) Uani 1 1 d D . . . .

loop_
_atom_site_aniso_label
_atom_site_aniso_U_11
_atom_site_aniso_U_22
_atom_site_aniso_U_33
_atom_site_aniso_U_23
_atom_site_aniso_U_13
_atom_site_aniso_U_12
S2 0.0524(12) 0.0561(13) 0.0507(12) 0.0104(10) 0.0032(10) 0.0086(10)
S1 0.0567(13) 0.0648(14) 0.0621(13) -0.0018(12) 0.0013(11) -0.0081(11)
O4 0.070(4) 0.033(3) 0.057(3) -0.005(2) -0.021(3) 0.006(3)
O7 0.045(3) 0.081(4) 0.041(3) 0.000(3) -0.002(2) -0.006(3)
O8 0.061(4) 0.049(3) 0.064(4) 0.007(3) -0.023(3) 0.003(3)
O3 0.060(4) 0.047(3) 0.081(4) 0.002(3) 0.026(3) -0.005(3)
O2 0.043(3) 0.081(4) 0.059(3) 0.003(3) 0.006(3) -0.013(3)
N10 0.048(4) 0.036(3) 0.038(3) 0.006(3) -0.004(3) -0.001(3)
O6 0.058(4) 0.085(4) 0.051(3) 0.014(3) 0.010(3) 0.006(3)
O12 0.074(4) 0.054(4) 0.069(4) -0.004(3) -0.004(3) 0.020(3)
N9 0.041(3) 0.033(3) 0.046(3) 0.005(3) -0.003(3) 0.007(3)
O1 0.048(3) 0.040(3) 0.118(5) -0.014(3) -0.001(3) 0.005(3)
O9 0.053(4) 0.113(5) 0.051(4) 0.005(4) -0.002(3) -0.001(4)
N4 0.055(4) 0.041(4) 0.040(3) 0.001(3) -0.006(3) -0.003(3)
N7 0.038(3) 0.051(4) 0.048(4) 0.005(3) 0.006(3) -0.002(3)
N2 0.052(4) 0.065(4) 0.024(3) 0.003(3) 0.004(3) 0.009(3)
N3 0.041(3) 0.062(4) 0.030(3) -0.004(3) -0.003(3) 0.008(3)
N8 0.044(4) 0.063(4) 0.050(4) 0.002(3) 0.013(3) -0.022(3)
N1 0.034(3) 0.046(4) 0.052(4) 0.008(3) -0.008(3) -0.005(3)
N5 0.059(4) 0.062(4) 0.033(3) 0.000(3) 0.002(3) 0.003(4)
O5 0.038(3) 0.124(6) 0.096(5) 0.063(4) -0.014(3) -0.010(4)
C37 0.034(4) 0.042(4) 0.030(4) -0.003(3) -0.004(3) 0.004(3)
C36 0.053(5) 0.045(5) 0.045(4) 0.005(4) -0.005(4) 0.009(4)
C35 0.051(5) 0.066(6) 0.049(5) 0.004(4) -0.011(4) 0.013(4)
C34 0.042(5) 0.064(6) 0.066(5) -0.001(5) -0.016(4) 0.001(4)
C33 0.051(5) 0.056(5) 0.050(5) 0.000(4) -0.005(4) -0.010(4)
C32 0.043(4) 0.043(4) 0.031(4) -0.007(3) -0.008(3) 0.002(3)
C57 0.040(4) 0.037(4) 0.037(4) 0.007(3) 0.016(3) 0.009(3)
C58 0.042(4) 0.050(5) 0.039(4) 0.004(4) -0.001(3) 0.011(4)
C53 0.036(4) 0.039(4) 0.034(4) 0.002(3) 0.008(3) 0.003(3)
C54 0.037(4) 0.043(4) 0.039(4) 0.009(3) 0.004(3) 0.007(3)
C55 0.033(4) 0.050(5) 0.037(4) 0.006(4) 0.004(3) 0.004(3)
C56 0.040(4) 0.051(5) 0.040(4) -0.001(4) 0.004(3) -0.002(4)
N12 0.079(5) 0.040(4) 0.075(5) 0.012(4) -0.020(4) -0.022(4)
O11 0.089(5) 0.080(5) 0.108(6) 0.007(4) 0.010(4) 0.001(4)
C13 0.036(4) 0.037(4) 0.055(5) 0.005(4) 0.004(3) -0.001(3)
C8 0.035(4) 0.043(4) 0.052(5) 0.001(4) -0.005(3) -0.007(3)
C9 0.066(6) 0.042(5) 0.064(5) 0.011(4) -0.002(4) -0.018(4)
C10 0.092(7) 0.039(5) 0.070(6) 0.012(4) 0.007(5) -0.012(5)
C11 0.107(8) 0.044(5) 0.077(7) -0.010(5) -0.002(6) -0.023(5)
C12 0.066(6) 0.051(5) 0.054(5) -0.005(4) -0.001(4) -0.003(4)
C38 0.040(4) 0.036(4) 0.048(4) -0.007(3) 0.002(3) 0.001(4)
C75 0.037(4) 0.048(4) 0.036(4) 0.006(3) 0.002(3) 0.002(3)
C70 0.042(4) 0.044(4) 0.037(4) -0.002(3) -0.001(3) 0.006(3)
C71 0.042(4) 0.048(5) 0.053(5) -0.007(4) -0.006(4) 0.001(4)
C73 0.050(5) 0.045(4) 0.041(4) -0.003(4) 0.002(4) 0.004(4)
C74 0.054(5) 0.040(4) 0.039(4) -0.004(3) -0.005(4) 0.007(4)
C61 0.046(4) 0.029(4) 0.049(4) 0.003(3) -0.009(4) 0.003(3)
C6 0.040(4) 0.040(4) 0.039(4) 0.004(3) 0.003(3) 0.001(3)
C3 0.049(5) 0.054(5) 0.056(5) -0.011(4) 0.004(4) 0.007(4)
C1 0.054(5) 0.061(6) 0.065(5) -0.010(5) 0.010(4) 0.008(4)
C2 0.050(5) 0.064(6) 0.063(5) 0.001(5) 0.015(4) -0.002(4)
C4 0.040(4) 0.048(4) 0.033(4) 0.008(3) 0.006(3) -0.002(3)
C5 0.036(4) 0.049(5) 0.043(4) 0.005(4) 0.007(3) 0.003(3)
C7 0.042(5) 0.057(5) 0.043(4) 0.006(4) -0.003(4) -0.002(4)
C52 0.048(5) 0.046(5) 0.047(4) 0.004(4) 0.000(4) 0.000(4)
C62 0.044(4) 0.050(5) 0.033(4) -0.006(4) -0.001(3) -0.004(4)
C31 0.051(5) 0.044(5) 0.037(4) -0.002(3) 0.001(3) 0.000(4)
C59 0.057(5) 0.046(5) 0.045(4) 0.003(4) 0.005(4) 0.018(4)
C60 0.055(5) 0.030(4) 0.053(5) 0.008(3) -0.010(4) -0.007(3)
C29 0.042(4) 0.044(4) 0.033(4) 0.002(3) -0.003(3) -0.001(3)
C25 0.041(4) 0.037(4) 0.041(4) 0.002(3) 0.004(3) -0.001(3)
C24 0.043(4) 0.041(4) 0.040(4) 0.000(3) 0.001(3) 0.002(3)
C26 0.049(4) 0.047(5) 0.035(4) 0.017(4) 0.001(3) 0.001(4)
C27 0.059(5) 0.042(4) 0.044(4) 0.002(4) 0.003(4) 0.006(4)
C28 0.065(5) 0.034(4) 0.036(4) -0.001(3) 0.005(4) 0.000(4)
C14 0.056(5) 0.046(5) 0.043(4) 0.000(4) -0.002(4) -0.004(4)
C41 0.033(4) 0.041(4) 0.072(5) -0.004(4) 0.000(4) 0.008(3)
C39 0.028(4) 0.068(6) 0.075(6) -0.002(5) 0.005(4) -0.001(4)
C40 0.046(5) 0.052(5) 0.056(5) 0.002(4) 0.014(4) -0.004(4)
C42 0.037(4) 0.045(4) 0.035(4) -0.007(3) -0.002(3) 0.004(3)
C43 0.034(4) 0.043(4) 0.040(4) 0.004(3) 0.005(3) -0.001(3)
C44 0.036(4) 0.041(4) 0.044(4) -0.003(3) -0.011(3) 0.000(3)
N11 0.078(6) 0.086(6) 0.063(5) 0.030(5) 0.011(4) 0.022(5)
C45 0.042(5) 0.062(5) 0.045(4) 0.007(4) -0.011(4) 0.008(4)
C69 0.039(4) 0.058(5) 0.038(4) -0.004(4) -0.009(3) 0.008(4)
C01Z 0.043(4) 0.061(5) 0.058(5) 0.001(4) -0.007(4) -0.002(4)
C20 0.057(5) 0.040(4) 0.056(5) 0.011(4) -0.012(4) -0.004(4)
C17 0.038(4) 0.051(5) 0.051(5) 0.003(4) 0.002(4) -0.002(4)
C15 0.038(4) 0.056(5) 0.044(4) 0.010(4) 0.000(3) -0.010(4)
C16 0.065(5) 0.063(6) 0.049(5) 0.007(4) 0.019(4) -0.007(5)
C18 0.072(6) 0.089(7) 0.045(5) 0.014(5) 0.017(4) -0.010(6)
C19 0.064(6) 0.067(6) 0.051(5) 0.018(4) -0.013(4) -0.013(5)
C85 0.054(5) 0.062(6) 0.050(5) -0.003(4) -0.005(4) -0.001(4)
C64 0.055(5) 0.077(6) 0.031(4) -0.005(4) -0.005(4) 0.015(4)
C65 0.067(6) 0.094(7) 0.042(5) 0.003(5) -0.017(4) 0.015(5)
C66 0.060(6) 0.088(7) 0.055(5) 0.014(5) -0.021(4) 0.019(5)
C67 0.059(5) 0.062(6) 0.055(5) -0.001(4) -0.014(4) 0.010(4)
C68 0.039(4) 0.060(5) 0.036(4) 0.008(4) -0.003(3) 0.002(4)
C63 0.044(4) 0.050(5) 0.030(4) 0.008(3) -0.003(3) 0.010(4)
C23 0.050(5) 0.059(5) 0.044(4) 0.007(4) -0.003(4) -0.007(4)
C22 0.063(6) 0.058(5) 0.070(6) 0.008(5) -0.026(5) -0.004(4)
C72 0.063(5) 0.072(6) 0.056(5) -0.008(5) 0.015(4) 0.000(5)
C48 0.057(5) 0.041(5) 0.091(7) 0.009(5) -0.025(5) -0.003(4)
C47 0.054(5) 0.039(4) 0.066(5) 0.010(4) -0.018(4) -0.004(4)
C46 0.038(4) 0.034(4) 0.054(5) 0.007(4) -0.007(3) 0.000(3)
C51 0.044(4) 0.045(4) 0.043(4) 0.006(4) -0.002(3) 0.001(4)
C50 0.065(6) 0.057(5) 0.059(5) 0.011(4) -0.007(4) -0.007(5)
C49 0.051(5) 0.064(6) 0.080(7) 0.026(5) -0.004(5) -0.005(5)
C81 0.064(6) 0.064(6) 0.082(7) 0.012(5) 0.000(5) -0.018(5)
C87 0.059(5) 0.068(6) 0.061(5) 0.000(5) 0.006(4) 0.000(5)
C76 0.081(7) 0.064(6) 0.055(6) -0.002(5) 0.012(5) 0.010(5)
C30 0.103(8) 0.047(5) 0.066(6) 0.005(4) -0.006(5) 0.009(5)
C79 0.124(10) 0.079(8) 0.100(8) -0.008(6) -0.018(7) 0.057(7)
C86 0.096(8) 0.115(9) 0.042(5) 0.015(5) 0.000(5) 0.016(7)
C80 0.062(6) 0.083(7) 0.086(7) -0.001(6) 0.009(5) -0.014(5)
C21 0.123(10) 0.122(10) 0.086(8) 0.025(7) 0.057(7) -0.007(8)
C78 0.130(11) 0.138(12) 0.101(9) 0.014(9) -0.053(8) -0.021(10)
C77 0.108(4) 0.110(4) 0.109(4) 0.004(2) 0.002(2) 0.003(2)
N6 0.086(6) 0.120(7) 0.113(7) -0.010(6) 0.020(5) -0.006(6)
C83 0.196(15) 0.308(18) 0.171(14) -0.049(14) -0.038(13) 0.012(14)
C82 0.217(16) 0.244(17) 0.212(16) 0.044(14) 0.041(13) 0.026(14)
C84 0.208(14) 0.226(14) 0.236(14) -0.005(10) 0.017(9) -0.007(9)
O10 0.100(7) 0.240(13) 0.144(9) -0.021(9) 0.036(7) -0.015(8)

loop_
_atom_type_symbol
_atom_type_description
_atom_type_scat_dispersion_real
_atom_type_scat_dispersion_imag
_atom_type_scat_source
C C 0.0033 0.0016 'International Tables Vol C Tables 4.2.6.8 and 6.1.1.4'
H H 0.0000 0.0000 'International Tables Vol C Tables 4.2.6.8 and 6.1.1.4'
N N 0.0061 0.0033 'International Tables Vol C Tables 4.2.6.8 and 6.1.1.4'
O O 0.0106 0.0060 'International Tables Vol C Tables 4.2.6.8 and 6.1.1.4'
S S 0.1246 0.1234 'International Tables Vol C Tables 4.2.6.8 and 6.1.1.4'

loop_
_geom_angle_atom_site_label_1
_geom_angle_atom_site_label_2
_geom_angle_atom_site_label_3
_geom_angle
_geom_angle_site_symmetry_1
_geom_angle_site_symmetry_3
_geom_angle_publ_flag
C60 S2 C59 99.4(3) . . ?
C23 S1 C22 99.7(4) . . ?
C25 O4 H4 109.5 . . ?
C75 O7 H7 109.5 . . ?
C58 O8 H8 109.5 . . ?
C17 O3 H3 109.5 . . ?
C31 N10 C32 120.9(6) . . ?
C37 N9 H9 117.8 . . ?
C38 N9 H9 117.8 . . ?
C38 N9 C37 124.3(5) . . ?
C52 N4 C51 121.3(6) . . ?
C14 N7 C13 121.0(6) . . ?
C62 N2 H2 117.6 . . ?
C62 N2 C63 124.9(6) . . ?
C63 N2 H2 117.6 . . ?
C69 N3 C68 118.2(6) . . ?
C8 N8 H8A 116.9 . . ?
C7 N8 H8A 116.9 . . ?
C7 N8 C8 126.2(6) . . ?
C45 N1 H1 119.2 . . ?
C45 N1 C46 121.5(6) . . ?
C46 N1 H1 119.2 . . ?
C85 N5 C87 121.1(7) . . ?
C85 N5 C86 120.5(7) . . ?
C87 N5 C86 118.4(7) . . ?
C36 C37 N9 120.3(4) . . ?
C36 C37 C32 120.0 . . ?
C32 C37 N9 119.5(4) . . ?
C37 C36 H36 120.0 . . ?
C37 C36 C35 120.0 . . ?
C35 C36 H36 120.0 . . ?
C36 C35 H35 120.0 . . ?
C34 C35 C36 120.0 . . ?
C34 C35 H35 120.0 . . ?
C35 C34 H34 120.0 . . ?
C35 C34 C33 120.0 . . ?
C33 C34 H34 120.0 . . ?
C34 C33 H33 120.0 . . ?
C34 C33 C32 120.0 . . ?
C32 C33 H33 120.0 . . ?
C37 C32 N10 119.2(4) . . ?
C33 C32 N10 120.6(4) . . ?
C33 C32 C37 120.0 . . ?
C58 C57 C56 120.0 . . ?
C58 C57 C59 120.6(4) . . ?
C56 C57 C59 119.3(4) . . ?
O8 C58 C57 118.0(4) . . ?
O8 C58 C53 122.0(4) . . ?
C53 C58 C57 120.0 . . ?
C58 C53 C52 120.6(4) . . ?
C54 C53 C58 120.0 . . ?
C54 C53 C52 119.4(4) . . ?
C53 C54 H54 120.0 . . ?
C53 C54 C55 120.0 . . ?
C55 C54 H54 120.0 . . ?
C54 C55 C01Z 120.5(4) . . ?
C56 C55 C54 120.0 . . ?
C56 C55 C01Z 119.4(4) . . ?
C57 C56 H56 120.0 . . ?
C55 C56 C57 120.0 . . ?
C55 C56 H56 120.0 . . ?
C81 N12 C79 116.7(9) . . ?
C81 N12 C80 120.8(9) . . ?
C80 N12 C79 122.6(8) . . ?
C8 C13 N7 118.0(4) . . ?
C8 C13 C12 120.0 . . ?
C12 C13 N7 121.7(4) . . ?
C13 C8 N8 119.0(4) . . ?
C13 C8 C9 120.0 . . ?
C9 C8 N8 120.9(4) . . ?
C8 C9 H9A 120.0 . . ?
C10 C9 C8 120.0 . . ?
C10 C9 H9A 120.0 . . ?
C9 C10 H10 120.0 . . ?
C11 C10 C9 120.0 . . ?
C11 C10 H10 120.0 . . ?
C10 C11 H11 120.0 . . ?
C12 C11 C10 120.0 . . ?
C12 C11 H11 120.0 . . ?
C13 C12 H12 120.0 . . ?
C11 C12 C13 120.0 . . ?
C11 C12 H12 120.0 . . ?
N9 C38 C6 117.5(6) . . ?
O1 C38 N9 123.5(7) . . ?
O1 C38 C6 118.9(6) . . ?
O7 C75 C70 121.4(4) . . ?
O7 C75 C61 118.6(4) . . ?
C70 C75 C61 120.0 . . ?
C75 C70 C71 120.0 . . ?
C75 C70 C69 121.8(4) . . ?
C71 C70 C69 118.2(4) . . ?
C70 C71 H71 120.0 . . ?
C73 C71 C70 120.0 . . ?
C73 C71 H71 120.0 . . ?
C71 C73 C74 120.0 . . ?
C71 C73 C72 120.4(4) . . ?
C74 C73 C72 119.6(4) . . ?
C73 C74 H74 120.0 . . ?
C61 C74 C73 120.0 . . ?
C61 C74 H74 120.0 . . ?
C75 C61 C60 119.6(4) . . ?
C74 C61 C75 120.0 . . ?
C74 C61 C60 120.4(4) . . ?
C3 C6 C38 122.5(4) . . ?
C3 C6 C5 120.0 . . ?
C5 C6 C38 117.5(4) . . ?
C6 C3 H3A 120.0 . . ?
C1 C3 C6 120.0 . . ?
C1 C3 H3A 120.0 . . ?
C3 C1 H1A 120.0 . . ?
C2 C1 C3 120.0 . . ?
C2 C1 H1A 120.0 . . ?
C1 C2 H2A 120.0 . . ?
C1 C2 C4 120.0 . . ?
C4 C2 H2A 120.0 . . ?
C2 C4 C7 118.9(4) . . ?
C5 C4 C2 120.0 . . ?
C5 C4 C7 120.9(4) . . ?
C6 C5 H5 120.0 . . ?
C4 C5 C6 120.0 . . ?
C4 C5 H5 120.0 . . ?
O2 C7 N8 123.0(7) . . ?
O2 C7 C4 121.9(7) . . ?
N8 C7 C4 115.1(6) . . ?
N4 C52 C53 122.8(7) . . ?
N4 C52 H52 118.6 . . ?
C53 C52 H52 118.6 . . ?
O6 C62 N2 122.1(7) . . ?
O6 C62 C42 120.9(6) . . ?
N2 C62 C42 117.0(6) . . ?
N10 C31 H31 119.0 . . ?
N10 C31 C29 122.0(6) . . ?
C29 C31 H31 119.0 . . ?
S2 C59 H59A 109.3 . . ?
S2 C59 H59B 109.3 . . ?
C57 C59 S2 111.5(5) . . ?
C57 C59 H59A 109.3 . . ?
C57 C59 H59B 109.3 . . ?
H59A C59 H59B 108.0 . . ?
S2 C60 H60A 108.7 . . ?
S2 C60 H60B 108.7 . . ?
C61 C60 S2 114.4(4) . . ?
C61 C60 H60A 108.7 . . ?
C61 C60 H60B 108.7 . . ?
H60A C60 H60B 107.6 . . ?
C25 C29 C31 120.1(4) . . ?
C25 C29 C28 120.0 . . ?
C28 C29 C31 119.8(4) . . ?
O4 C25 C29 121.8(4) . . ?
O4 C25 C24 118.2(4) . . ?
C29 C25 C24 120.0 . . ?
C25 C24 C23 120.1(4) . . ?
C26 C24 C25 120.0 . . ?
C26 C24 C23 119.9(4) . . ?
C24 C26 H26 120.0 . . ?
C27 C26 C24 120.0 . . ?
C27 C26 H26 120.0 . . ?
C26 C27 C30 118.6(5) . . ?
C28 C27 C26 120.0 . . ?
C28 C27 C30 121.3(5) . . ?
C29 C28 H28 120.0 . . ?
C27 C28 C29 120.0 . . ?
C27 C28 H28 120.0 . . ?
N7 C14 H14 118.7 . . ?
N7 C14 C15 122.6(7) . . ?
C15 C14 H14 118.7 . . ?
C39 C41 H41 120.0 . . ?
C39 C41 C44 120.0 . . ?
C44 C41 H41 120.0 . . ?
C41 C39 H39 120.0 . . ?
C41 C39 C40 120.0 . . ?
C40 C39 H39 120.0 . . ?
C39 C40 H40 120.0 . . ?
C42 C40 C39 120.0 . . ?
C42 C40 H40 120.0 . . ?
C40 C42 C62 116.6(4) . . ?
C43 C42 C62 123.2(4) . . ?
C43 C42 C40 120.0 . . ?
C42 C43 H43 120.0 . . ?
C42 C43 C44 120.0 . . ?
C44 C43 H43 120.0 . . ?
C41 C44 C45 123.1(4) . . ?
C43 C44 C41 120.0 . . ?
C43 C44 C45 116.9(4) . . ?
C76 N11 C78 120.6(9) . . ?
C76 N11 C77 121.5(10) . . ?
C78 N11 C77 117.9(9) . . ?
N1 C45 C44 116.5(6) . . ?
O5 C45 N1 122.3(7) . . ?
O5 C45 C44 121.1(6) . . ?
N3 C69 C70 122.0(6) . . ?
N3 C69 H69 119.0 . . ?
C70 C69 H69 119.0 . . ?
C55 C01Z H01A 109.5 . . ?
C55 C01Z H01B 109.5 . . ?
C55 C01Z H01C 109.5 . . ?
H01A C01Z H01B 109.5 . . ?
H01A C01Z H01C 109.5 . . ?
H01B C01Z H01C 109.5 . . ?
C17 C20 C19 120.0 . . ?
C17 C20 C22 120.6(5) . . ?
C19 C20 C22 119.4(5) . . ?
O3 C17 C20 117.9(4) . . ?
O3 C17 C15 122.1(4) . . ?
C20 C17 C15 120.0 . . ?
C17 C15 C14 121.5(5) . . ?
C16 C15 C14 118.5(4) . . ?
C16 C15 C17 120.0 . . ?
C15 C16 H16 120.0 . . ?
C15 C16 C18 120.0 . . ?
C18 C16 H16 120.0 . . ?
C16 C18 C21 120.8(6) . . ?
C19 C18 C16 120.0 . . ?
C19 C18 C21 119.2(6) . . ?
C20 C19 H19 120.0 . . ?
C18 C19 C20 120.0 . . ?
C18 C19 H19 120.0 . . ?
O9 C85 N5 124.9(8) . . ?
O9 C85 H85 117.5 . . ?
N5 C85 H85 117.5 . . ?
C65 C64 H64 120.0 . . ?
C65 C64 C63 120.0 . . ?
C63 C64 H64 120.0 . . ?
C64 C65 H65 120.0 . . ?
C64 C65 C66 120.0 . . ?
C66 C65 H65 120.0 . . ?
C65 C66 H66 120.0 . . ?
C67 C66 C65 120.0 . . ?
C67 C66 H66 120.0 . . ?
C66 C67 H67 120.0 . . ?
C66 C67 C68 120.0 . . ?
C68 C67 H67 120.0 . . ?
C67 C68 N3 120.7(4) . . ?
C67 C68 C63 120.0 . . ?
C63 C68 N3 119.1(4) . . ?
C64 C63 N2 120.6(4) . . ?
C68 C63 N2 119.2(4) . . ?
C68 C63 C64 120.0 . . ?
S1 C23 H23A 109.7 . . ?
S1 C23 H23B 109.7 . . ?
C24 C23 S1 109.8(5) . . ?
C24 C23 H23A 109.7 . . ?
C24 C23 H23B 109.7 . . ?
H23A C23 H23B 108.2 . . ?
S1 C22 H22A 108.3 . . ?
S1 C22 H22B 108.3 . . ?
C20 C22 S1 116.1(5) . . ?
C20 C22 H22A 108.3 . . ?
C20 C22 H22B 108.3 . . ?
H22A C22 H22B 107.4 . . ?
C73 C72 H72A 109.5 . . ?
C73 C72 H72B 109.5 . . ?
C73 C72 H72C 109.5 . . ?
H72A C72 H72B 109.5 . . ?
H72A C72 H72C 109.5 . . ?
H72B C72 H72C 109.5 . . ?
C47 C48 H48 120.0 . . ?
C47 C48 C49 120.0 . . ?
C49 C48 H48 120.0 . . ?
C48 C47 H47 120.0 . . ?
C48 C47 C46 120.0 . . ?
C46 C47 H47 120.0 . . ?
C47 C46 N1 119.0(4) . . ?
C47 C46 C51 120.0 . . ?
C51 C46 N1 120.9(4) . . ?
C46 C51 N4 119.1(4) . . ?
C50 C51 N4 120.9(4) . . ?
C50 C51 C46 120.0 . . ?
C51 C50 H50 120.0 . . ?
C51 C50 C49 120.0 . . ?
C49 C50 H50 120.0 . . ?
C48 C49 H49 120.0 . . ?
C50 C49 C48 120.0 . . ?
C50 C49 H49 120.0 . . ?
N12 C81 H81 118.9 . . ?
O11 C81 N12 122.1(10) . . ?
O11 C81 H81 118.9 . . ?
N5 C87 H87A 109.5 . . ?
N5 C87 H87B 109.5 . . ?
N5 C87 H87C 109.5 . . ?
H87A C87 H87B 109.5 . . ?
H87A C87 H87C 109.5 . . ?
H87B C87 H87C 109.5 . . ?
O12 C76 N11 124.7(10) . . ?
O12 C76 H76 117.7 . . ?
N11 C76 H76 117.7 . . ?
C27 C30 H30A 109.5 . . ?
C27 C30 H30B 109.5 . . ?
C27 C30 H30C 109.5 . . ?
H30A C30 H30B 109.5 . . ?
H30A C30 H30C 109.5 . . ?
H30B C30 H30C 109.5 . . ?
N12 C79 H79A 109.5 . . ?
N12 C79 H79B 109.5 . . ?
N12 C79 H79C 109.5 . . ?
H79A C79 H79B 109.5 . . ?
H79A C79 H79C 109.5 . . ?
H79B C79 H79C 109.5 . . ?
N5 C86 H86A 109.5 . . ?
N5 C86 H86B 109.5 . . ?
N5 C86 H86C 109.5 . . ?
H86A C86 H86B 109.5 . . ?
H86A C86 H86C 109.5 . . ?
H86B C86 H86C 109.5 . . ?
N12 C80 H80A 109.5 . . ?
N12 C80 H80B 109.5 . . ?
N12 C80 H80C 109.5 . . ?
H80A C80 H80B 109.5 . . ?
H80A C80 H80C 109.5 . . ?
H80B C80 H80C 109.5 . . ?
C18 C21 H21A 109.5 . . ?
C18 C21 H21B 109.5 . . ?
C18 C21 H21C 109.5 . . ?
H21A C21 H21B 109.5 . . ?
H21A C21 H21C 109.5 . . ?
H21B C21 H21C 109.5 . . ?
N11 C78 H78A 109.5 . . ?
N11 C78 H78B 109.5 . . ?
N11 C78 H78C 109.5 . . ?
H78A C78 H78B 109.5 . . ?
H78A C78 H78C 109.5 . . ?
H78B C78 H78C 109.5 . . ?
N11 C77 H77A 109.5 . . ?
N11 C77 H77B 109.5 . . ?
N11 C77 H77C 109.5 . . ?
H77A C77 H77B 109.5 . . ?
H77A C77 H77C 109.5 . . ?
H77B C77 H77C 109.5 . . ?
C82 N6 C83 117.8(16) . . ?
C84 N6 C83 112.7(16) . . ?
C84 N6 C82 128.9(16) . . ?
N6 C83 H83A 109.5 . . ?
N6 C83 H83B 109.5 . . ?
N6 C83 H83C 109.5 . . ?
H83A C83 H83B 109.5 . . ?
H83A C83 H83C 109.5 . . ?
H83B C83 H83C 109.5 . . ?
N6 C82 H82A 109.5 . . ?
N6 C82 H82B 109.5 . . ?
N6 C82 H82C 109.5 . . ?
H82A C82 H82B 109.5 . . ?
H82A C82 H82C 109.5 . . ?
H82B C82 H82C 109.5 . . ?
N6 C84 H84 122.3 . . ?
O10 C84 N6 115(2) . . ?
O10 C84 H84 122.3 . . ?

loop_
_geom_bond_atom_site_label_1
_geom_bond_atom_site_label_2
_geom_bond_distance
_geom_bond_site_symmetry_2
_geom_bond_publ_flag
S2 C59 1.817(7) . ?
S2 C60 1.816(7) . ?
S1 C23 1.817(8) . ?
S1 C22 1.822(8) . ?
O4 H4 0.8200 . ?
O4 C25 1.366(6) . ?
O7 H7 0.8200 . ?
O7 C75 1.358(6) . ?
O8 H8 0.8200 . ?
O8 C58 1.356(6) . ?
O3 H3 0.8200 . ?
O3 C17 1.363(6) . ?
O2 C7 1.235(8) . ?
N10 C32 1.433(6) . ?
N10 C31 1.275(9) . ?
O6 C62 1.225(8) . ?
O12 C76 1.237(10) . ?
N9 H9 0.8600 . ?
N9 C37 1.419(6) . ?
N9 C38 1.343(9) . ?
O1 C38 1.220(8) . ?
O9 C85 1.223(9) . ?
N4 C52 1.274(9) . ?
N4 C51 1.423(7) . ?
N7 C13 1.423(7) . ?
N7 C14 1.294(9) . ?
N2 H2 0.8600 . ?
N2 C62 1.350(9) . ?
N2 C63 1.423(7) . ?
N3 C69 1.283(8) . ?
N3 C68 1.424(6) . ?
N8 H8A 0.8600 . ?
N8 C8 1.416(7) . ?
N8 C7 1.361(9) . ?
N1 H1 0.8600 . ?
N1 C45 1.363(9) . ?
N1 C46 1.433(7) . ?
N5 C85 1.339(9) . ?
N5 C87 1.435(10) . ?
N5 C86 1.457(9) . ?
O5 C45 1.203(9) . ?
C37 C36 1.3900 . ?
C37 C32 1.3900 . ?
C36 H36 0.9300 . ?
C36 C35 1.3900 . ?
C35 H35 0.9300 . ?
C35 C34 1.3900 . ?
C34 H34 0.9300 . ?
C34 C33 1.3900 . ?
C33 H33 0.9300 . ?
C33 C32 1.3900 . ?
C57 C58 1.3900 . ?
C57 C56 1.3900 . ?
C57 C59 1.522(8) . ?
C58 C53 1.3900 . ?
C53 C54 1.3900 . ?
C53 C52 1.456(8) . ?
C54 H54 0.9300 . ?
C54 C55 1.3900 . ?
C55 C56 1.3900 . ?
C55 C01Z 1.526(8) . ?
C56 H56 0.9300 . ?
N12 C81 1.320(11) . ?
N12 C79 1.465(11) . ?
N12 C80 1.458(10) . ?
O11 C81 1.293(10) . ?
C13 C8 1.3900 . ?
C13 C12 1.3900 . ?
C8 C9 1.3900 . ?
C9 H9A 0.9300 . ?
C9 C10 1.3900 . ?
C10 H10 0.9300 . ?
C10 C11 1.3900 . ?
C11 H11 0.9300 . ?
C11 C12 1.3900 . ?
C12 H12 0.9300 . ?
C38 C6 1.503(8) . ?
C75 C70 1.3900 . ?
C75 C61 1.3900 . ?
C70 C71 1.3900 . ?
C70 C69 1.461(7) . ?
C71 H71 0.9300 . ?
C71 C73 1.3900 . ?
C73 C74 1.3900 . ?
C73 C72 1.530(8) . ?
C74 H74 0.9300 . ?
C74 C61 1.3900 . ?
C61 C60 1.525(8) . ?
C6 C3 1.3900 . ?
C6 C5 1.3900 . ?
C3 H3A 0.9300 . ?
C3 C1 1.3900 . ?
C1 H1A 0.9300 . ?
C1 C2 1.3900 . ?
C2 H2A 0.9300 . ?
C2 C4 1.3900 . ?
C4 C5 1.3900 . ?
C4 C7 1.512(8) . ?
C5 H5 0.9300 . ?
C52 H52 0.9300 . ?
C62 C42 1.512(8) . ?
C31 H31 0.9300 . ?
C31 C29 1.467(8) . ?
C59 H59A 0.9700 . ?
C59 H59B 0.9700 . ?
C60 H60A 0.9700 . ?
C60 H60B 0.9700 . ?
C29 C25 1.3900 . ?
C29 C28 1.3900 . ?
C25 C24 1.3900 . ?
C24 C26 1.3900 . ?
C24 C23 1.539(8) . ?
C26 H26 0.9300 . ?
C26 C27 1.3900 . ?
C27 C28 1.3900 . ?
C27 C30 1.541(9) . ?
C28 H28 0.9300 . ?
C14 H14 0.9300 . ?
C14 C15 1.477(8) . ?
C41 H41 0.9300 . ?
C41 C39 1.3900 . ?
C41 C44 1.3900 . ?
C39 H39 0.9300 . ?
C39 C40 1.3900 . ?
C40 H40 0.9300 . ?
C40 C42 1.3900 . ?
C42 C43 1.3900 . ?
C43 H43 0.9300 . ?
C43 C44 1.3900 . ?
C44 C45 1.504(8) . ?
N11 C76 1.299(11) . ?
N11 C78 1.448(13) . ?
N11 C77 1.458(13) . ?
C69 H69 0.9300 . ?
C01Z H01A 0.9600 . ?
C01Z H01B 0.9600 . ?
C01Z H01C 0.9600 . ?
C20 C17 1.3900 . ?
C20 C19 1.3900 . ?
C20 C22 1.517(9) . ?
C17 C15 1.3900 . ?
C15 C16 1.3900 . ?
C16 H16 0.9300 . ?
C16 C18 1.3900 . ?
C18 C19 1.3900 . ?
C18 C21 1.544(9) . ?
C19 H19 0.9300 . ?
C85 H85 0.9300 . ?
C64 H64 0.9300 . ?
C64 C65 1.3900 . ?
C64 C63 1.3900 . ?
C65 H65 0.9300 . ?
C65 C66 1.3900 . ?
C66 H66 0.9300 . ?
C66 C67 1.3900 . ?
C67 H67 0.9300 . ?
C67 C68 1.3900 . ?
C68 C63 1.3900 . ?
C23 H23A 0.9700 . ?
C23 H23B 0.9700 . ?
C22 H22A 0.9700 . ?
C22 H22B 0.9700 . ?
C72 H72A 0.9600 . ?
C72 H72B 0.9600 . ?
C72 H72C 0.9600 . ?
C48 H48 0.9300 . ?
C48 C47 1.3900 . ?
C48 C49 1.3900 . ?
C47 H47 0.9300 . ?
C47 C46 1.3900 . ?
C46 C51 1.3900 . ?
C51 C50 1.3900 . ?
C50 H50 0.9300 . ?
C50 C49 1.3900 . ?
C49 H49 0.9300 . ?
C81 H81 0.9300 . ?
C87 H87A 0.9600 . ?
C87 H87B 0.9600 . ?
C87 H87C 0.9600 . ?
C76 H76 0.9300 . ?
C30 H30A 0.9600 . ?
C30 H30B 0.9600 . ?
C30 H30C 0.9600 . ?
C79 H79A 0.9600 . ?
C79 H79B 0.9600 . ?
C79 H79C 0.9600 . ?
C86 H86A 0.9600 . ?
C86 H86B 0.9600 . ?
C86 H86C 0.9600 . ?
C80 H80A 0.9600 . ?
C80 H80B 0.9600 . ?
C80 H80C 0.9600 . ?
C21 H21A 0.9600 . ?
C21 H21B 0.9600 . ?
C21 H21C 0.9600 . ?
C78 H78A 0.9600 . ?
C78 H78B 0.9600 . ?
C78 H78C 0.9600 . ?
C77 H77A 0.9600 . ?
C77 H77B 0.9600 . ?
C77 H77C 0.9600 . ?
N6 C83 1.387(17) . ?
N6 C82 1.330(18) . ?
N6 C84 1.318(16) . ?
C83 H83A 0.9600 . ?
C83 H83B 0.9600 . ?
C83 H83C 0.9600 . ?
C82 H82A 0.9600 . ?
C82 H82B 0.9600 . ?
C82 H82C 0.9600 . ?
C84 H84 0.9300 . ?
C84 O10 1.195(15) . ?

loop_
_geom_torsion_atom_site_label_1
_geom_torsion_atom_site_label_2
_geom_torsion_atom_site_label_3
_geom_torsion_atom_site_label_4
_geom_torsion
_geom_torsion_site_symmetry_1
_geom_torsion_site_symmetry_2
_geom_torsion_site_symmetry_3
_geom_torsion_site_symmetry_4
_geom_torsion_publ_flag
O4 C25 C24 C26 -179.6(5) . . . . ?
O4 C25 C24 C23 0.3(6) . . . . ?
O7 C75 C70 C71 178.0(5) . . . . ?
O7 C75 C70 C69 -3.6(6) . . . . ?
O7 C75 C61 C74 -178.1(5) . . . . ?
O7 C75 C61 C60 1.9(6) . . . . ?
O8 C58 C53 C54 179.7(5) . . . . ?
O8 C58 C53 C52 -0.7(6) . . . . ?
O3 C17 C15 C14 0.1(6) . . . . ?
O3 C17 C15 C16 179.5(6) . . . . ?
N10 C31 C29 C25 -5.4(9) . . . . ?
N10 C31 C29 C28 172.5(6) . . . . ?
O6 C62 C42 C40 17.6(8) . . . . ?
O6 C62 C42 C43 -166.6(5) . . . . ?
N9 C37 C36 C35 -174.9(5) . . . . ?
N9 C37 C32 N10 -11.1(5) . . . . ?
N9 C37 C32 C33 175.0(5) . . . . ?
N9 C38 C6 C3 -34.4(8) . . . . ?
N9 C38 C6 C5 146.8(5) . . . . ?
O1 C38 C6 C3 146.4(6) . . . . ?
O1 C38 C6 C5 -32.4(8) . . . . ?
N4 C51 C50 C49 177.7(5) . . . . ?
N7 C13 C8 N8 -9.7(6) . . . . ?
N7 C13 C8 C9 173.7(5) . . . . ?
N7 C13 C12 C11 -173.5(5) . . . . ?
N7 C14 C15 C17 -4.5(9) . . . . ?
N7 C14 C15 C16 176.1(6) . . . . ?
N2 C62 C42 C40 -160.9(5) . . . . ?
N2 C62 C42 C43 14.9(8) . . . . ?
N3 C68 C63 N2 10.2(6) . . . . ?
N3 C68 C63 C64 -174.4(5) . . . . ?
N8 C8 C9 C10 -176.5(5) . . . . ?
N1 C46 C51 N4 4.6(6) . . . . ?
N1 C46 C51 C50 -177.7(5) . . . . ?
C37 N9 C38 O1 -3.7(11) . . . . ?
C37 N9 C38 C6 177.2(5) . . . . ?
C37 C36 C35 C34 0.0 . . . . ?
C36 C37 C32 N10 173.9(5) . . . . ?
C36 C37 C32 C33 0.0 . . . . ?
C36 C35 C34 C33 0.0 . . . . ?
C35 C34 C33 C32 0.0 . . . . ?
C34 C33 C32 N10 -173.8(5) . . . . ?
C34 C33 C32 C37 0.0 . . . . ?
C32 N10 C31 C29 176.8(5) . . . . ?
C32 C37 C36 C35 0.0 . . . . ?
C57 C58 C53 C54 0.0 . . . . ?
C57 C58 C53 C52 179.5(5) . . . . ?
C58 C57 C56 C55 0.0 . . . . ?
C58 C57 C59 S2 -81.3(5) . . . . ?
C58 C53 C54 C55 0.0 . . . . ?
C58 C53 C52 N4 6.4(9) . . . . ?
C53 C54 C55 C56 0.0 . . . . ?
C53 C54 C55 C01Z -177.4(5) . . . . ?
C54 C53 C52 N4 -174.1(5) . . . . ?
C54 C55 C56 C57 0.0 . . . . ?
C56 C57 C58 O8 -179.7(5) . . . . ?
C56 C57 C58 C53 0.0 . . . . ?
C56 C57 C59 S2 103.3(5) . . . . ?
C13 N7 C14 C15 172.5(5) . . . . ?
C13 C8 C9 C10 0.0 . . . . ?
C8 N8 C7 O2 -8.8(12) . . . . ?
C8 N8 C7 C4 173.2(6) . . . . ?
C8 C13 C12 C11 0.0 . . . . ?
C8 C9 C10 C11 0.0 . . . . ?
C9 C10 C11 C12 0.0 . . . . ?
C10 C11 C12 C13 0.0 . . . . ?
C12 C13 C8 N8 176.5(5) . . . . ?
C12 C13 C8 C9 0.0 . . . . ?
C38 N9 C37 C36 -46.0(8) . . . . ?
C38 N9 C37 C32 139.0(6) . . . . ?
C38 C6 C3 C1 -178.8(5) . . . . ?
C38 C6 C5 C4 178.8(5) . . . . ?
C75 C70 C71 C73 0.0 . . . . ?
C75 C70 C69 N3 9.5(9) . . . . ?
C75 C61 C60 S2 -88.1(5) . . . . ?
C70 C75 C61 C74 0.0 . . . . ?
C70 C75 C61 C60 180.0(5) . . . . ?
C70 C71 C73 C74 0.0 . . . . ?
C70 C71 C73 C72 -177.2(6) . . . . ?
C71 C70 C69 N3 -172.1(6) . . . . ?
C71 C73 C74 C61 0.0 . . . . ?
C73 C74 C61 C75 0.0 . . . . ?
C73 C74 C61 C60 -180.0(5) . . . . ?
C74 C61 C60 S2 91.9(5) . . . . ?
C61 C75 C70 C71 0.0 . . . . ?
C61 C75 C70 C69 178.4(5) . . . . ?
C6 C3 C1 C2 0.0 . . . . ?
C3 C6 C5 C4 0.0 . . . . ?
C3 C1 C2 C4 0.0 . . . . ?
C1 C2 C4 C5 0.0 . . . . ?
C1 C2 C4 C7 -176.2(5) . . . . ?
C2 C4 C5 C6 0.0 . . . . ?
C2 C4 C7 O2 -29.3(9) . . . . ?
C2 C4 C7 N8 148.7(5) . . . . ?
C5 C6 C3 C1 0.0 . . . . ?
C5 C4 C7 O2 154.6(6) . . . . ?
C5 C4 C7 N8 -27.5(8) . . . . ?
C7 N8 C8 C13 142.5(6) . . . . ?
C7 N8 C8 C9 -41.0(9) . . . . ?
C7 C4 C5 C6 176.1(5) . . . . ?
C52 N4 C51 C46 -138.2(6) . . . . ?
C52 N4 C51 C50 44.1(8) . . . . ?
C52 C53 C54 C55 -179.6(5) . . . . ?
C62 N2 C63 C64 48.5(8) . . . . ?
C62 N2 C63 C68 -136.1(6) . . . . ?
C62 C42 C43 C44 -175.7(5) . . . . ?
C31 N10 C32 C37 134.0(6) . . . . ?
C31 N10 C32 C33 -52.2(8) . . . . ?
C31 C29 C25 O4 -2.6(6) . . . . ?
C31 C29 C25 C24 177.8(5) . . . . ?
C31 C29 C28 C27 -177.8(5) . . . . ?
C59 S2 C60 C61 -69.7(6) . . . . ?
C59 C57 C58 O8 4.9(6) . . . . ?
C59 C57 C58 C53 -175.4(5) . . . . ?
C59 C57 C56 C55 175.4(5) . . . . ?
C60 S2 C59 C57 176.8(5) . . . . ?
C29 C25 C24 C26 0.0 . . . . ?
C29 C25 C24 C23 179.9(5) . . . . ?
C25 C29 C28 C27 0.0 . . . . ?
C25 C24 C26 C27 0.0 . . . . ?
C25 C24 C23 S1 85.3(5) . . . . ?
C24 C26 C27 C28 0.0 . . . . ?
C24 C26 C27 C30 -177.9(6) . . . . ?
C26 C24 C23 S1 -94.9(5) . . . . ?
C26 C27 C28 C29 0.0 . . . . ?
C28 C29 C25 O4 179.5(5) . . . . ?
C28 C29 C25 C24 0.0 . . . . ?
C14 N7 C13 C8 146.2(6) . . . . ?
C14 N7 C13 C12 -40.2(8) . . . . ?
C14 C15 C16 C18 179.4(5) . . . . ?
C41 C39 C40 C42 0.0 . . . . ?
C41 C44 C45 N1 36.6(8) . . . . ?
C41 C44 C45 O5 -146.0(7) . . . . ?
C39 C41 C44 C43 0.0 . . . . ?
C39 C41 C44 C45 178.2(5) . . . . ?
C39 C40 C42 C62 175.9(5) . . . . ?
C39 C40 C42 C43 0.0 . . . . ?
C40 C42 C43 C44 0.0 . . . . ?
C42 C43 C44 C41 0.0 . . . . ?
C42 C43 C44 C45 -178.3(5) . . . . ?
C43 C44 C45 N1 -145.1(5) . . . . ?
C43 C44 C45 O5 32.2(10) . . . . ?
C44 C41 C39 C40 0.0 . . . . ?
C45 N1 C46 C47 52.0(7) . . . . ?
C45 N1 C46 C51 -130.3(6) . . . . ?
C69 N3 C68 C67 56.4(8) . . . . ?
C69 N3 C68 C63 -129.2(6) . . . . ?
C69 C70 C71 C73 -178.5(5) . . . . ?
C01Z C55 C56 C57 177.4(5) . . . . ?
C20 C17 C15 C14 -179.4(5) . . . . ?
C20 C17 C15 C16 0.0 . . . . ?
C17 C20 C19 C18 0.0 . . . . ?
C17 C20 C22 S1 79.4(6) . . . . ?
C17 C15 C16 C18 0.0 . . . . ?
C15 C16 C18 C19 0.0 . . . . ?
C15 C16 C18 C21 179.6(7) . . . . ?
C16 C18 C19 C20 0.0 . . . . ?
C19 C20 C17 O3 -179.5(5) . . . . ?
C19 C20 C17 C15 0.0 . . . . ?
C19 C20 C22 S1 -101.6(6) . . . . ?
C64 C65 C66 C67 0.0 . . . . ?
C65 C64 C63 N2 175.3(5) . . . . ?
C65 C64 C63 C68 0.0 . . . . ?
C65 C66 C67 C68 0.0 . . . . ?
C66 C67 C68 N3 174.3(5) . . . . ?
C66 C67 C68 C63 0.0 . . . . ?
C67 C68 C63 N2 -175.4(5) . . . . ?
C67 C68 C63 C64 0.0 . . . . ?
C68 N3 C69 C70 -175.8(6) . . . . ?
C63 N2 C62 O6 4.2(11) . . . . ?
C63 N2 C62 C42 -177.3(5) . . . . ?
C63 C64 C65 C66 0.0 . . . . ?
C23 S1 C22 C20 68.3(6) . . . . ?
C23 C24 C26 C27 -179.9(5) . . . . ?
C22 S1 C23 C24 177.0(5) . . . . ?
C22 C20 C17 O3 -0.5(6) . . . . ?
C22 C20 C17 C15 179.0(5) . . . . ?
C22 C20 C19 C18 -179.0(5) . . . . ?
C72 C73 C74 C61 177.2(6) . . . . ?
C48 C47 C46 N1 177.8(5) . . . . ?
C48 C47 C46 C51 0.0 . . . . ?
C47 C48 C49 C50 0.0 . . . . ?
C47 C46 C51 N4 -177.7(5) . . . . ?
C47 C46 C51 C50 0.0 . . . . ?
C46 N1 C45 O5 10.7(12) . . . . ?
C46 N1 C45 C44 -172.0(5) . . . . ?
C46 C51 C50 C49 0.0 . . . . ?
C51 N4 C52 C53 -173.3(5) . . . . ?
C51 C50 C49 C48 0.0 . . . . ?
C49 C48 C47 C46 0.0 . . . . ?
C87 N5 C85 O9 0.7(13) . . . . ?
C30 C27 C28 C29 177.8(6) . . . . ?
C79 N12 C81 O11 -2.5(13) . . . . ?
C86 N5 C85 O9 178.2(9) . . . . ?
C80 N12 C81 O11 178.7(8) . . . . ?
C21 C18 C19 C20 -179.6(7) . . . . ?
C78 N11 C76 O12 -2.1(15) . . . . ?
C77 N11 C76 O12 179.8(9) . . . . ?
C83 N6 C84 O10 177.3(18) . . . . ?
C82 N6 C84 O10 7(3) . . . . ?

loop_
_smtbx_masks_void_nr
_smtbx_masks_void_average_x
_smtbx_masks_void_average_y
_smtbx_masks_void_average_z
_smtbx_masks_void_volume
_smtbx_masks_void_count_electrons
_smtbx_masks_void_content
1 -0.000 0.101 0.266 14.3 0.9 ?
2 0.000 -0.101 0.734 14.3 0.9 ?
3 -0.000 0.399 0.766 14.3 0.9 ?
4 0.000 0.601 0.234 14.3 0.9 ?
5 0.058 0.703 0.394 12.2 0.9 ?
6 0.058 0.797 0.894 12.2 0.9 ?
7 0.082 0.280 0.354 24.5 1.4 ?
8 0.082 0.220 0.854 24.5 1.4 ?
9 0.418 0.780 0.354 24.5 1.4 ?
10 0.418 0.720 0.854 24.5 1.4 ?
11 0.442 0.203 0.394 12.2 0.9 ?
12 0.442 0.297 0.894 12.2 0.9 ?
13 0.500 0.101 0.234 14.3 0.9 ?
14 0.500 0.399 0.734 14.3 0.9 ?
15 0.500 0.601 0.266 14.3 0.9 ?
16 0.500 0.899 0.766 14.3 0.9 ?
17 0.558 0.703 0.106 12.2 0.9 ?
18 0.558 0.797 0.606 12.2 0.9 ?
19 0.582 0.280 0.146 24.5 1.4 ?
20 0.582 0.220 0.646 24.5 1.4 ?
21 0.918 0.780 0.146 24.5 1.4 ?
22 0.918 0.720 0.646 24.5 1.4 ?
23 0.942 0.203 0.106 12.2 0.9 ?
24 0.942 0.297 0.606 12.2 0.9 ?
